data_1520354
loop_
_publ_author_name
'Coles, Susanne L.'
'Threlfall, Terry L.'
'Hursthouse, Michael B.'

_publ_section_title
;
 N-(4-nitrophenyl)acetamide
;
_journal_name_full 'Crystal Structure Report Archive'
_journal_page_first 1383
_journal_year 2009
_chemical_formula_sum 'C8 H8 N2 O3'
_chemical_formula_weight 180.16
_chemical_name_systematic
;
 N-(4-nitrophenyl)acetamide
;
_space_group_IT_number 2
_symmetry_cell_setting triclinic
_symmetry_space_group_name_Hall '-P 1'
_symmetry_space_group_name_H-M 'P -1'
_atom_sites_solution_hydrogens geom
_atom_sites_solution_primary direct
_atom_sites_solution_secondary difmap
_cell_angle_alpha 92.151(16)
_cell_angle_beta 93.359(18)
_cell_angle_gamma 100.409(16)
_cell_formula_units_Z 4
_cell_length_a 3.821(5)
_cell_length_b 9.726(14)
_cell_length_c 22.67(3)
_cell_measurement_reflns_used 819
_cell_measurement_temperature 120(2)
_cell_measurement_theta_max 27.90
_cell_measurement_theta_min 3.25
_cell_volume 826.2(19)
_computing_cell_refinement 'Bruker Apex2'
_computing_data_collection 'Rigaku CrystalClear'
_computing_data_reduction 'Bruker Apex2'
_computing_structure_refinement 'SHELXL-97 (Sheldrick, 1997)'
_computing_structure_solution 'SHELXS-97 (Sheldrick, 1997)'
_diffrn_ambient_temperature 120(2)
_diffrn_measured_fraction_theta_full 0.953
_diffrn_measured_fraction_theta_max 0.953
_diffrn_measurement_device_type 'Rigaku Saturn 724+ detector on Crystal Logics diffractometer'
_diffrn_measurement_method '\w scans'
_diffrn_radiation_monochromator 'silicon double crystal'
_diffrn_radiation_source 'Diamond beamline I19'
_diffrn_radiation_type synchrotron
_diffrn_radiation_wavelength 0.6889
_diffrn_reflns_av_R_equivalents 0.0000
_diffrn_reflns_av_sigmaI/netI 0.1047
_diffrn_reflns_limit_h_max 4
_diffrn_reflns_limit_h_min -4
_diffrn_reflns_limit_k_max 11
_diffrn_reflns_limit_k_min -11
_diffrn_reflns_limit_l_max 26
_diffrn_reflns_limit_l_min -25
_diffrn_reflns_number 5984
_diffrn_reflns_theta_full 24.20
_diffrn_reflns_theta_max 24.20
_diffrn_reflns_theta_min 0.87
_diffrn_standards_number 0
_exptl_absorpt_coefficient_mu 0.113
_exptl_absorpt_correction_type none
_exptl_crystal_colour colourless
_exptl_crystal_density_diffrn 1.448
_exptl_crystal_density_method 'not measured'
_exptl_crystal_description needle
_exptl_crystal_F_000 376
_exptl_crystal_size_max 0.10
_exptl_crystal_size_mid 0.02
_exptl_crystal_size_min 0.02
_refine_diff_density_max 0.575
_refine_diff_density_min -0.545
_refine_diff_density_rms 0.143
_refine_ls_extinction_coef 0.051(10)
_refine_ls_extinction_expression Fc^*^=kFc[1+0.001xFc^2^\l^3^/sin(2\q)]^-1/4^
_refine_ls_extinction_method SHELXL
_refine_ls_goodness_of_fit_ref 1.129
_refine_ls_hydrogen_treatment constr
_refine_ls_matrix_type full
_refine_ls_number_parameters 239
_refine_ls_number_reflns 5990
_refine_ls_number_restraints 0
_refine_ls_restrained_S_all 1.129
_refine_ls_R_factor_all 0.1847
_refine_ls_R_factor_gt 0.1566
_refine_ls_shift/su_max 0.000
_refine_ls_shift/su_mean 0.000
_refine_ls_structure_factor_coef Fsqd
_refine_ls_weighting_details 'calc w=1/[\s^2^(Fo^2^)+(0.0401P)^2^+12.2011P] where P=(Fo^2^+2Fc^2^)/3'
_refine_ls_weighting_scheme calc
_refine_ls_wR_factor_gt 0.3672
_refine_ls_wR_factor_ref 0.3795
_reflns_number_gt 4248
_reflns_number_total 5990
_reflns_threshold_expression >2sigma(I)
_cod_data_source_file eCrystal-1383.cif
_cod_data_source_block 2008lsh092
_cod_depositor_comments
;
Citation :
Coles (nee Huth), Susanne L. and Threlfall, Terry L. and 
Hursthouse, Michael B. (2009) 
University of Southampton, Crystal Structure Report Archive. 
(doi:10.5258/ecrystals/1383)

More at:
http://ecrystals.chem.soton.ac.uk/1383/

The following automatic conversions were performed:

'_symmetry_cell_setting' value 'Triclinic' changed to 'triclinic'
according to the built-in table from CIF Core dictionary named
'cif_core.dic' version 2.4.1 from 2010-06-29.

Automatic conversion script
Id: cif_fix_values 3392 2015-05-12 13:50:21Z andrius 
;
_cod_original_sg_symbol_H-M P-1
_cod_database_code 1520354

loop_
_symmetry_equiv_pos_as_xyz
'x, y, z'
'-x, -y, -z'

loop_
_atom_site_label
_atom_site_type_symbol
_atom_site_fract_x
_atom_site_fract_y
_atom_site_fract_z
_atom_site_U_iso_or_equiv
_atom_site_adp_type
_atom_site_occupancy
_atom_site_symmetry_multiplicity
_atom_site_calc_flag
_atom_site_refinement_flags
_atom_site_disorder_assembly
_atom_site_disorder_group
C1 C -0.423(2) 0.7080(7) -0.3434(3) 0.0299(18) Uani 1 1 d . . .
C2 C -0.444(2) 0.8383(8) -0.3698(3) 0.0349(19) Uani 1 1 d . . .
H2 H -0.5078 0.9128 -0.3471 0.042 Uiso 1 1 calc R . .
C3 C -0.371(2) 0.8552(8) -0.4277(3) 0.039(2) Uani 1 1 d . . .
H3 H -0.3921 0.9405 -0.4455 0.047 Uiso 1 1 calc R . .
C4 C -0.265(2) 0.7467(8) -0.4611(3) 0.0325(18) Uani 1 1 d . . .
C5 C -0.243(2) 0.6180(7) -0.4361(4) 0.037(2) Uani 1 1 d . . .
H5 H -0.1750 0.5444 -0.4590 0.044 Uiso 1 1 calc R . .
C6 C -0.321(2) 0.6000(7) -0.3778(3) 0.0328(19) Uani 1 1 d . . .
H6 H -0.3055 0.5135 -0.3606 0.039 Uiso 1 1 calc R . .
C7 C -0.603(2) 0.7670(8) -0.2417(3) 0.0344(19) Uani 1 1 d . . .
C8 C -0.677(3) 0.6992(9) -0.1824(3) 0.044(2) Uani 1 1 d . . .
H8A H -0.4663 0.7262 -0.1548 0.067 Uiso 1 1 calc R . .
H8B H -0.7293 0.5972 -0.1888 0.067 Uiso 1 1 calc R . .
H8C H -0.8812 0.7311 -0.1659 0.067 Uiso 1 1 calc R . .
N1 N -0.5033(18) 0.6818(6) -0.2848(3) 0.0353(16) Uani 1 1 d . . .
H1 H -0.4873 0.5971 -0.2740 0.042 Uiso 1 1 calc R . .
N2 N -0.1727(18) 0.7687(6) -0.5235(3) 0.0374(17) Uani 1 1 d . . .
O1 O -0.6234(15) 0.8915(5) -0.2499(2) 0.0397(14) Uani 1 1 d . . .
O2 O -0.2355(17) 0.8749(5) -0.5467(2) 0.0432(15) Uani 1 1 d . . .
O3 O -0.0451(17) 0.6748(6) -0.5490(2) 0.0458(16) Uani 1 1 d . . .
C11 C -0.157(2) 0.2081(8) -0.1598(3) 0.0334(18) Uani 1 1 d . . .
C12 C -0.115(2) 0.3391(8) -0.1284(3) 0.0353(19) Uani 1 1 d . . .
H12 H -0.1940 0.4161 -0.1461 0.042 Uiso 1 1 calc R . .
C13 C 0.047(2) 0.3534(7) -0.0704(3) 0.0305(18) Uani 1 1 d . . .
H13 H 0.0820 0.4405 -0.0484 0.037 Uiso 1 1 calc R . .
C14 C 0.152(2) 0.2378(7) -0.0461(3) 0.0338(19) Uani 1 1 d . . .
C15 C 0.107(2) 0.1109(7) -0.0764(3) 0.0331(19) Uani 1 1 d . . .
H15 H 0.1822 0.0335 -0.0585 0.040 Uiso 1 1 calc R . .
C16 C -0.049(2) 0.0966(8) -0.1329(3) 0.036(2) Uani 1 1 d . . .
H16 H -0.0824 0.0083 -0.1539 0.043 Uiso 1 1 calc R . .
C17 C -0.421(2) 0.2792(7) -0.2556(3) 0.0298(17) Uani 1 1 d . . .
C18 C -0.614(2) 0.2151(8) -0.3147(3) 0.038(2) Uani 1 1 d . . .
H18A H -0.8001 0.2677 -0.3265 0.057 Uiso 1 1 calc R . .
H18B H -0.7216 0.1172 -0.3098 0.057 Uiso 1 1 calc R . .
H18C H -0.4414 0.2197 -0.3453 0.057 Uiso 1 1 calc R . .
N11 N -0.3376(18) 0.1874(6) -0.2176(3) 0.0361(17) Uani 1 1 d . . .
H11 H -0.4043 0.0992 -0.2300 0.043 Uiso 1 1 calc R . .
N12 N 0.317(2) 0.2553(8) 0.0157(3) 0.0430(18) Uani 1 1 d . . .
O11 O -0.3525(16) 0.4106(5) -0.2456(2) 0.0434(16) Uani 1 1 d . . .
O12 O 0.3098(18) 0.3643(6) 0.0446(2) 0.0529(18) Uani 1 1 d . . .
O13 O 0.4437(16) 0.1587(6) 0.0356(2) 0.0437(15) Uani 1 1 d . . .

loop_
_atom_site_aniso_label
_atom_site_aniso_U_11
_atom_site_aniso_U_22
_atom_site_aniso_U_33
_atom_site_aniso_U_23
_atom_site_aniso_U_13
_atom_site_aniso_U_12
C1 0.028(5) 0.028(4) 0.033(4) -0.003(3) -0.010(3) 0.006(3)
C2 0.026(5) 0.039(4) 0.038(4) 0.005(3) -0.002(3) 0.002(4)
C3 0.043(6) 0.032(4) 0.041(5) 0.006(3) -0.006(4) 0.001(4)
C4 0.022(5) 0.037(4) 0.037(4) -0.003(3) -0.005(3) 0.004(3)
C5 0.024(5) 0.025(4) 0.064(5) -0.010(3) -0.010(4) 0.017(3)
C6 0.037(5) 0.020(3) 0.038(4) 0.000(3) -0.007(4) -0.001(3)
C7 0.019(5) 0.034(4) 0.050(5) -0.008(3) -0.015(4) 0.012(3)
C8 0.050(6) 0.044(5) 0.039(5) -0.005(4) 0.003(4) 0.008(4)
N1 0.038(4) 0.029(3) 0.038(4) 0.003(3) -0.001(3) 0.004(3)
N2 0.036(5) 0.023(3) 0.053(4) -0.001(3) -0.012(3) 0.010(3)
O1 0.035(4) 0.036(3) 0.045(3) -0.009(2) -0.007(3) 0.004(3)
O2 0.057(4) 0.029(3) 0.045(3) 0.004(2) -0.005(3) 0.012(3)
O3 0.060(4) 0.043(3) 0.039(3) -0.007(2) -0.002(3) 0.025(3)
C11 0.033(5) 0.034(4) 0.032(4) -0.005(3) 0.001(3) 0.003(3)
C12 0.027(5) 0.035(4) 0.044(5) -0.002(3) 0.003(4) 0.005(4)
C13 0.034(5) 0.028(4) 0.027(4) -0.003(3) 0.006(3) -0.001(3)
C14 0.036(5) 0.026(4) 0.033(4) 0.004(3) -0.004(3) -0.007(3)
C15 0.031(5) 0.027(4) 0.039(4) 0.002(3) -0.002(4) 0.004(3)
C16 0.039(5) 0.028(4) 0.035(4) 0.000(3) -0.006(4) -0.003(4)
C17 0.021(5) 0.033(4) 0.032(4) -0.007(3) -0.006(3) 0.001(3)
C18 0.044(6) 0.033(4) 0.035(4) -0.006(3) -0.011(4) 0.007(4)
N11 0.045(5) 0.029(3) 0.032(3) -0.002(3) -0.006(3) 0.006(3)
N12 0.038(5) 0.051(4) 0.033(4) -0.003(3) -0.009(3) -0.006(4)
O11 0.055(4) 0.028(3) 0.048(3) -0.003(2) -0.011(3) 0.016(3)
O12 0.068(5) 0.044(3) 0.046(3) -0.017(3) -0.018(3) 0.019(3)
O13 0.053(4) 0.038(3) 0.038(3) 0.002(2) -0.011(3) 0.009(3)

loop_
_atom_type_symbol
_atom_type_description
_atom_type_scat_dispersion_real
_atom_type_scat_dispersion_imag
_atom_type_scat_source
C C 0.0033 0.0016 'International Tables Vol C Tables 4.2.6.8 and 6.1.1.4'
H H 0.0000 0.0000 'International Tables Vol C Tables 4.2.6.8 and 6.1.1.4'
N N 0.0061 0.0033 'International Tables Vol C Tables 4.2.6.8 and 6.1.1.4'
O O 0.0106 0.0060 'International Tables Vol C Tables 4.2.6.8 and 6.1.1.4'

loop_
_geom_angle_atom_site_label_1
_geom_angle_atom_site_label_2
_geom_angle_atom_site_label_3
_geom_angle
_geom_angle_site_symmetry_1
_geom_angle_site_symmetry_3
N1 C1 C6 118.0(6) . .
N1 C1 C2 123.2(7) . .
C6 C1 C2 118.9(7) . .
C3 C2 C1 120.1(8) . .
C3 C2 H2 120.0 . .
C1 C2 H2 120.0 . .
C2 C3 C4 120.2(7) . .
C2 C3 H3 119.9 . .
C4 C3 H3 119.9 . .
C5 C4 C3 120.8(7) . .
C5 C4 N2 119.6(7) . .
C3 C4 N2 119.6(7) . .
C6 C5 C4 119.1(7) . .
C6 C5 H5 120.5 . .
C4 C5 H5 120.5 . .
C5 C6 C1 121.0(7) . .
C5 C6 H6 119.5 . .
C1 C6 H6 119.5 . .
O1 C7 N1 122.0(8) . .
O1 C7 C8 122.8(7) . .
N1 C7 C8 115.3(7) . .
C7 C8 H8A 109.5 . .
C7 C8 H8B 109.5 . .
H8A C8 H8B 109.5 . .
C7 C8 H8C 109.5 . .
H8A C8 H8C 109.5 . .
H8B C8 H8C 109.5 . .
C7 N1 C1 130.4(6) . .
C7 N1 H1 114.8 . .
C1 N1 H1 114.8 . .
O2 N2 O3 124.6(7) . .
O2 N2 C4 118.5(6) . .
O3 N2 C4 116.9(6) . .
C16 C11 C12 119.7(7) . .
C16 C11 N11 119.7(6) . .
C12 C11 N11 120.4(7) . .
C13 C12 C11 118.8(7) . .
C13 C12 H12 120.6 . .
C11 C12 H12 120.6 . .
C14 C13 C12 118.6(7) . .
C14 C13 H13 120.7 . .
C12 C13 H13 120.7 . .
C15 C14 C13 122.4(7) . .
C15 C14 N12 120.2(7) . .
C13 C14 N12 117.4(7) . .
C14 C15 C16 119.3(7) . .
C14 C15 H15 120.4 . .
C16 C15 H15 120.4 . .
C15 C16 C11 121.2(7) . .
C15 C16 H16 119.4 . .
C11 C16 H16 119.4 . .
O11 C17 N11 124.1(6) . .
O11 C17 C18 120.7(6) . .
N11 C17 C18 115.3(6) . .
C17 C18 H18A 109.5 . .
C17 C18 H18B 109.5 . .
H18A C18 H18B 109.5 . .
C17 C18 H18C 109.5 . .
H18A C18 H18C 109.5 . .
H18B C18 H18C 109.5 . .
C17 N11 C11 130.8(6) . .
C17 N11 H11 114.6 . .
C11 N11 H11 114.6 . .
O13 N12 O12 123.2(6) . .
O13 N12 C14 118.1(7) . .
O12 N12 C14 118.6(7) . .

loop_
_geom_bond_atom_site_label_1
_geom_bond_atom_site_label_2
_geom_bond_distance
_geom_bond_site_symmetry_2
C1 N1 1.402(10) .
C1 C6 1.409(10) .
C1 C2 1.434(10) .
C2 C3 1.367(11) .
C2 H2 0.9500 .
C3 C4 1.407(11) .
C3 H3 0.9500 .
C4 C5 1.408(10) .
C4 N2 1.492(10) .
C5 C6 1.383(11) .
C5 H5 0.9500 .
C6 H6 0.9500 .
C7 O1 1.247(9) .
C7 N1 1.373(10) .
C7 C8 1.536(11) .
C8 H8A 0.9800 .
C8 H8B 0.9800 .
C8 H8C 0.9800 .
N1 H1 0.8800 .
N2 O2 1.232(8) .
N2 O3 1.249(8) .
C11 C16 1.379(10) .
C11 C12 1.415(10) .
C11 N11 1.434(9) .
C12 C13 1.411(10) .
C12 H12 0.9500 .
C13 C14 1.383(10) .
C13 H13 0.9500 .
C14 C15 1.367(10) .
C14 N12 1.492(9) .
C15 C16 1.372(10) .
C15 H15 0.9500 .
C16 H16 0.9500 .
C17 O11 1.266(9) .
C17 N11 1.331(9) .
C17 C18 1.542(9) .
C18 H18A 0.9800 .
C18 H18B 0.9800 .
C18 H18C 0.9800 .
N11 H11 0.8800 .
N12 O13 1.221(9) .
N12 O12 1.230(9) .

loop_
_geom_hbond_atom_site_label_D
_geom_hbond_atom_site_label_H
_geom_hbond_atom_site_label_A
_geom_hbond_distance_DH
_geom_hbond_distance_HA
_geom_hbond_distance_DA
_geom_hbond_angle_DHA
_geom_hbond_site_symmetry_A
N1 H1 O11 0.88 2.09 2.958(9) 169.8 .
N11 H11 O1 0.88 2.06 2.936(9) 171.0 1_545
